data_7036099
loop_
_publ_author_name
'Goodwin, Conrad A. P.'
'Smith, Alex'
'Ortu, Fabrizio'
'Vitorica-Yrezabal, I\~nigo J'
'Mills, David P.'

_publ_section_title
;
 Salt metathesis versus protonolysis routes for the synthesis of
 silylamide Hauser base (R2NMgX; X = halogen) and amido-Grignard (R2NMgR)
 complexes.
;
_journal_issue 14
_journal_name_full 'Dalton transactions (Cambridge, England : 2003)'
_journal_page_first 6004
_journal_page_last 6014
_journal_paper_doi 10.1039/c5dt02535d
_journal_volume 45
_journal_year 2016
_chemical_formula_moiety 'C32 H76 I2 Mg2 N2 O2 Si4'
_chemical_formula_sum 'C32 H76 I2 Mg2 N2 O2 Si4'
_chemical_formula_weight 935.72
_space_group_crystal_system monoclinic
_space_group_IT_number 15
_space_group_name_Hall '-C 2yc'
_space_group_name_H-M_alt 'C 1 2/c 1'
_symmetry_space_group_name_Hall '-C 2yc'
_symmetry_space_group_name_H-M 'C 1 2/c 1'
_atom_sites_solution_hydrogens geom
_audit_creation_date 2015-06-11
_audit_creation_method
;
Olex2 1.2
(compiled 2014.05.21 svn.r2940 for OlexSys, GUI svn.r4846)
;
_audit_update_record
;
2015-08-03 deposited with the CCDC.
2015-08-05 downloaded from the CCDC.
;
_cell_angle_alpha 90
_cell_angle_beta 105.608(5)
_cell_angle_gamma 90
_cell_formula_units_Z 4
_cell_length_a 31.4565(18)
_cell_length_b 10.5855(5)
_cell_length_c 14.2235(7)
_cell_measurement_reflns_used 4651
_cell_measurement_temperature 120(2)
_cell_measurement_theta_max 27.6250
_cell_measurement_theta_min 3.4060
_cell_volume 4561.5(4)
_computing_cell_refinement
;
CrysAlisPro, Agilent Technologies,
Version 1.171.37.35 (release 13-08-2014 CrysAlis171 .NET)
(compiled Aug 13 2014,18:06:01)
;
_computing_data_collection
;
CrysAlisPro, Agilent Technologies,
Version 1.171.37.35 (release 13-08-2014 CrysAlis171 .NET)
(compiled Aug 13 2014,18:06:01)
;
_computing_data_reduction
;
CrysAlisPro, Agilent Technologies,
Version 1.171.37.35 (release 13-08-2014 CrysAlis171 .NET)
(compiled Aug 13 2014,18:06:01)
;
_computing_molecular_graphics 'Olex2 (Dolomanov et al., 2009)'
_computing_publication_material 'Olex2 (Dolomanov et al., 2009)'
_computing_structure_refinement 'ShelXL (Sheldrick, 2008)'
_computing_structure_solution 'ShelXL (Sheldrick, 2008)'
_diffrn_ambient_temperature 120(2)
_diffrn_detector 'CCD plate'
_diffrn_detector_area_resol_mean 8.3367
_diffrn_detector_type 'Sapphire2, large Be window'
_diffrn_measured_fraction_theta_full 0.996
_diffrn_measured_fraction_theta_max 0.996
_diffrn_measurement_details
;
  1 omega    4.00  101.00   1.0000   50.0000
omega____ theta____ kappa____ phi______ frames
    -       22.4027   57.0000 -180.0000 97

  2 omega  -38.00   60.00   1.0000   50.0000
omega____ theta____ kappa____ phi______ frames
    -       22.4027  -37.0000 -120.0000 98

  3 omega  -68.00   27.00   1.0000   50.0000
omega____ theta____ kappa____ phi______ frames
    -       22.4027  -37.0000   60.0000 95
;
_diffrn_measurement_device 'four-circle diffractometer'
_diffrn_measurement_device_type 'Xcalibur, Sapphire2, large Be window'
_diffrn_measurement_method '\w scans'
_diffrn_orient_matrix_UB_11 -0.0004272000
_diffrn_orient_matrix_UB_12 -0.0147720000
_diffrn_orient_matrix_UB_13 -0.0224866000
_diffrn_orient_matrix_UB_21 -0.0311313000
_diffrn_orient_matrix_UB_22 0.0517018000
_diffrn_orient_matrix_UB_23 -0.0065664000
_diffrn_orient_matrix_UB_31 0.0400602000
_diffrn_orient_matrix_UB_32 0.0399905000
_diffrn_orient_matrix_UB_33 0.0001579000
_diffrn_radiation_monochromator graphite
_diffrn_radiation_probe x-ray
_diffrn_radiation_type MoK\a
_diffrn_radiation_wavelength 0.71073
_diffrn_reflns_av_R_equivalents 0.0596
_diffrn_reflns_av_unetI/netI 0.0709
_diffrn_reflns_Laue_measured_fraction_full 0.996
_diffrn_reflns_Laue_measured_fraction_max 0.996
_diffrn_reflns_limit_h_max 37
_diffrn_reflns_limit_h_min -34
_diffrn_reflns_limit_k_max 12
_diffrn_reflns_limit_k_min -12
_diffrn_reflns_limit_l_max 17
_diffrn_reflns_limit_l_min -13
_diffrn_reflns_number 10072
_diffrn_reflns_point_group_measured_fraction_full 0.996
_diffrn_reflns_point_group_measured_fraction_max 0.996
_diffrn_reflns_theta_full 25.242
_diffrn_reflns_theta_max 25.345
_diffrn_reflns_theta_min 2.893
_diffrn_source 'Enhance (Mo) X-ray Source'
_exptl_absorpt_coefficient_mu 1.539
_exptl_absorpt_correction_T_max 1.00000
_exptl_absorpt_correction_T_min 0.86331
_exptl_absorpt_correction_type multi-scan
_exptl_absorpt_process_details
;
CrysAlisPro, Agilent Technologies,
Version 1.171.37.35 (release 13-08-2014 CrysAlis171 .NET)
(compiled Aug 13 2014,18:06:01)
Empirical absorption correction using spherical harmonics,
 implemented in SCALE3 ABSPACK scaling algorithm.
Empirical absorption correction using spherical harmonics,
 implemented in SCALE3 ABSPACK scaling algorithm.
;
_exptl_crystal_colour 'clear light colourless'
_exptl_crystal_colour_lustre clear
_exptl_crystal_colour_modifier light
_exptl_crystal_colour_primary colourless
_exptl_crystal_density_diffrn 1.363
_exptl_crystal_description block
_exptl_crystal_F_000 1936
_exptl_crystal_size_max 0.337
_exptl_crystal_size_mid 0.2268
_exptl_crystal_size_min 0.2197
_refine_diff_density_max 1.409
_refine_diff_density_min -1.044
_refine_diff_density_rms 0.180
_refine_ls_extinction_method none
_refine_ls_goodness_of_fit_ref 1.066
_refine_ls_hydrogen_treatment constr
_refine_ls_matrix_type full
_refine_ls_number_parameters 210
_refine_ls_number_reflns 4153
_refine_ls_number_restraints 0
_refine_ls_restrained_S_all 1.066
_refine_ls_R_factor_all 0.0654
_refine_ls_R_factor_gt 0.0496
_refine_ls_shift/su_max 0.001
_refine_ls_shift/su_mean 0.000
_refine_ls_structure_factor_coef Fsqd
_refine_ls_weighting_details 'w=1/[\s^2^(Fo^2^)+(0.0705P)^2^] where P=(Fo^2^+2Fc^2^)/3'
_refine_ls_weighting_scheme calc
_refine_ls_wR_factor_gt 0.1271
_refine_ls_wR_factor_ref 0.1389
_reflns_Friedel_coverage 0.000
_reflns_number_gt 3298
_reflns_number_total 4153
_reflns_threshold_expression 'I > 2\s(I)'
_cod_data_source_file c5dt02535d2.cif
_cod_data_source_block 10
_cod_depositor_comments 'Adding full bibliography for 7036089--7036100.cif.'
_cod_database_code 7036099
_manchester_internal_coll_name odpm34
_manchester_internal_coll_client FO/DPM
_manchester_internal_coll_type custom
_manchester_internal_coll_frame_time 50s
_manchester_internal_coll_frame_width 1
_manchester_internal_coll_frame_method '\w scans'
_manchester_internal_coll_user FO
_manchester_internal_coll_date 04/03/2015
_manchester_internal_process_user FO
_manchester_internal_process_date 06/03/2015
_manchester_internal_solution_user FO
_manchester_internal_solution_date 06/03/2015
_manchester_internal_refinement_user FO
_manchester_internal_refinement_date 09/03/2015
_manchester_internal_validation_user IVY
_manchester_internal_validation_date IVY
_manchester_internal_archive_date 30/07/2015
_shelxl_version_number 2014/6
_chemical_oxdiff_formula 'C24 N2 Si4 Mg'
_shelx_space_group_comment
;
The symmetry employed for this shelxl refinement is uniquely defined
by the following loop, which should always be used as a source of
symmetry information in preference to the above space-group names.
They are only intended as comments.
;
_diffrn_oxdiff_twin_integration_method simultaneous
_olex2_refinement_description
;
1. Fixed Uiso
 At 1.2 times of:
  All C(H,H) groups
 At 1.5 times of:
  All C(H,H,H) groups
2.a Secondary CH2 refined with riding coordinates:
 C13(H13A,H13B), C14(H14A,H14B), C15(H15A,H15B), C16(H16A,H16B)
2.b Idealised Me refined as rotating group:
 C1(H1A,H1B,H1C), C2(H2A,H2B,H2C), C4(H4A,H4B,H4C), C5(H5A,H5B,H5C), C6(H6A,
 H6B,H6C), C7(H7A,H7B,H7C), C8(H8A,H8B,H8C), C10(H10A,H10B,H10C), C11(H11A,H11B,
 H11C), C12(H12A,H12B,H12C)
;
_olex2_submission_special_instructions 'No special instructions were received'

loop_
_space_group_symop_operation_xyz
'x, y, z'
'-x, y, -z+1/2'
'x+1/2, y+1/2, z'
'-x+1/2, y+1/2, -z+1/2'
'-x, -y, -z'
'x, -y, z-1/2'
'-x+1/2, -y+1/2, -z'
'x+1/2, -y+1/2, z-1/2'

loop_
_atom_site_label
_atom_site_type_symbol
_atom_site_fract_x
_atom_site_fract_y
_atom_site_fract_z
_atom_site_U_iso_or_equiv
_atom_site_adp_type
_atom_site_occupancy
_atom_site_site_symmetry_order
_atom_site_calc_flag
_atom_site_refinement_flags_posn
_atom_site_refinement_flags_adp
_atom_site_refinement_flags_occupancy
I1 I 0.5000 0.53695(4) 0.7500 0.02291(18) Uani 1 2 d S T P
I2 I 0.5000 0.90689(5) 0.7500 0.02793(19) Uani 1 2 d S T P
Si1 Si 0.64982(5) 0.85039(14) 0.81021(11) 0.0186(3) Uani 1 1 d . . .
Si2 Si 0.64456(5) 0.58468(14) 0.71688(11) 0.0183(3) Uani 1 1 d . . .
Mg1 Mg 0.55763(6) 0.72255(16) 0.71093(13) 0.0194(4) Uani 1 1 d . . .
O1 O 0.53698(13) 0.7501(4) 0.5659(3) 0.0227(9) Uani 1 1 d . . .
N1 N 0.62298(15) 0.7155(4) 0.7582(3) 0.0188(10) Uani 1 1 d . . .
C1 C 0.7081(2) 0.8650(6) 0.8037(4) 0.0289(14) Uani 1 1 d . . .
H1A H 0.7252 0.7920 0.8358 0.043 Uiso 1 1 calc GR . .
H1B H 0.7211 0.9427 0.8368 0.043 Uiso 1 1 calc GR . .
H1C H 0.7087 0.8680 0.7352 0.043 Uiso 1 1 calc GR . .
C2 C 0.6208(2) 0.9915(5) 0.7416(4) 0.0296(14) Uani 1 1 d . . .
H2A H 0.6178 0.9807 0.6717 0.044 Uiso 1 1 calc GR . .
H2B H 0.6379 1.0680 0.7650 0.044 Uiso 1 1 calc GR . .
H2C H 0.5914 0.9994 0.7524 0.044 Uiso 1 1 calc GR . .
C3 C 0.65075(18) 0.8750(5) 0.9445(4) 0.0190(12) Uani 1 1 d . . .
C4 C 0.6611(2) 1.0141(5) 0.9726(4) 0.0287(14) Uani 1 1 d . . .
H4A H 0.6891 1.0376 0.9597 0.043 Uiso 1 1 calc GR . .
H4B H 0.6633 1.0256 1.0421 0.043 Uiso 1 1 calc GR . .
H4C H 0.6374 1.0678 0.9338 0.043 Uiso 1 1 calc GR . .
C5 C 0.6860(2) 0.7937(6) 1.0128(4) 0.0268(14) Uani 1 1 d . . .
H5A H 0.6777 0.7044 1.0031 0.040 Uiso 1 1 calc GR . .
H5B H 0.6885 0.8174 1.0807 0.040 Uiso 1 1 calc GR . .
H5C H 0.7145 0.8071 0.9984 0.040 Uiso 1 1 calc GR . .
C6 C 0.60666(19) 0.8408(6) 0.9628(4) 0.0250(13) Uani 1 1 d . . .
H6A H 0.5833 0.8932 0.9214 0.037 Uiso 1 1 calc GR . .
H6B H 0.6081 0.8558 1.0316 0.037 Uiso 1 1 calc GR . .
H6C H 0.6002 0.7515 0.9472 0.037 Uiso 1 1 calc GR . .
C7 C 0.6883(2) 0.6185(6) 0.6525(4) 0.0263(13) Uani 1 1 d . . .
H7A H 0.6785 0.6878 0.6060 0.039 Uiso 1 1 calc GR . .
H7B H 0.6933 0.5427 0.6174 0.039 Uiso 1 1 calc GR . .
H7C H 0.7157 0.6425 0.7005 0.039 Uiso 1 1 calc GR . .
C8 C 0.5994(2) 0.5026(5) 0.6218(4) 0.0230(13) Uani 1 1 d . . .
H8A H 0.5758 0.4770 0.6510 0.035 Uiso 1 1 calc GR . .
H8B H 0.6115 0.4278 0.5978 0.035 Uiso 1 1 calc GR . .
H8C H 0.5874 0.5605 0.5674 0.035 Uiso 1 1 calc GR . .
C9 C 0.6676(2) 0.4593(5) 0.8138(4) 0.0225(12) Uani 1 1 d . . .
C10 C 0.7119(2) 0.5013(6) 0.8817(4) 0.0283(14) Uani 1 1 d . . .
H10A H 0.7338 0.5083 0.8443 0.042 Uiso 1 1 calc GR . .
H10B H 0.7218 0.4389 0.9339 0.042 Uiso 1 1 calc GR . .
H10C H 0.7083 0.5836 0.9103 0.042 Uiso 1 1 calc GR . .
C11 C 0.6761(2) 0.3345(6) 0.7665(5) 0.0364(16) Uani 1 1 d . . .
H11A H 0.6480 0.2998 0.7274 0.055 Uiso 1 1 calc GR . .
H11B H 0.6901 0.2740 0.8175 0.055 Uiso 1 1 calc GR . .
H11C H 0.6955 0.3502 0.7243 0.055 Uiso 1 1 calc GR . .
C12 C 0.6346(2) 0.4366(6) 0.8736(5) 0.0359(16) Uani 1 1 d . . .
H12A H 0.6294 0.5158 0.9044 0.054 Uiso 1 1 calc GR . .
H12B H 0.6465 0.3734 0.9242 0.054 Uiso 1 1 calc GR . .
H12C H 0.6067 0.4059 0.8307 0.054 Uiso 1 1 calc GR . .
C13 C 0.5632(2) 0.8172(6) 0.5109(4) 0.0289(14) Uani 1 1 d . . .
H13A H 0.5941 0.7866 0.5290 0.035 Uiso 1 1 calc R . .
H13B H 0.5631 0.9093 0.5231 0.035 Uiso 1 1 calc R . .
C14 C 0.5405(2) 0.7874(5) 0.4055(4) 0.0286(14) Uani 1 1 d . . .
H14A H 0.5508 0.7059 0.3855 0.034 Uiso 1 1 calc R . .
H14B H 0.5454 0.8551 0.3615 0.034 Uiso 1 1 calc R . .
C15 C 0.4926(2) 0.7805(5) 0.4064(4) 0.0273(14) Uani 1 1 d . . .
H15A H 0.4798 0.8659 0.4070 0.033 Uiso 1 1 calc R . .
H15B H 0.4748 0.7331 0.3493 0.033 Uiso 1 1 calc R . .
C16 C 0.4953(2) 0.7115(6) 0.4998(4) 0.0280(14) Uani 1 1 d . . .
H16A H 0.4704 0.7349 0.5262 0.034 Uiso 1 1 calc R . .
H16B H 0.4948 0.6190 0.4892 0.034 Uiso 1 1 calc R . .

loop_
_atom_site_aniso_label
_atom_site_aniso_U_11
_atom_site_aniso_U_22
_atom_site_aniso_U_33
_atom_site_aniso_U_23
_atom_site_aniso_U_13
_atom_site_aniso_U_12
I1 0.0214(3) 0.0171(3) 0.0346(3) 0.000 0.0150(2) 0.000
I2 0.0248(4) 0.0226(3) 0.0363(4) 0.000 0.0082(3) 0.000
Si1 0.0197(9) 0.0180(8) 0.0198(8) -0.0028(6) 0.0081(6) -0.0058(6)
Si2 0.0187(9) 0.0194(8) 0.0184(8) -0.0041(6) 0.0078(6) -0.0024(6)
Mg1 0.0174(10) 0.0217(10) 0.0191(10) 0.0003(7) 0.0048(8) -0.0035(8)
O1 0.020(2) 0.029(2) 0.018(2) 0.0030(16) 0.0049(17) -0.0060(17)
N1 0.017(3) 0.020(2) 0.022(3) -0.0016(18) 0.008(2) -0.0037(19)
C1 0.029(4) 0.034(3) 0.028(3) -0.010(3) 0.014(3) -0.013(3)
C2 0.038(4) 0.024(3) 0.024(3) -0.001(3) 0.004(3) -0.008(3)
C3 0.015(3) 0.023(3) 0.019(3) -0.005(2) 0.005(2) -0.003(2)
C4 0.026(4) 0.028(3) 0.031(3) -0.009(3) 0.006(3) -0.006(3)
C5 0.031(4) 0.031(3) 0.018(3) -0.007(2) 0.006(3) -0.001(3)
C6 0.024(3) 0.034(3) 0.017(3) -0.006(2) 0.007(2) 0.001(3)
C7 0.029(4) 0.028(3) 0.026(3) -0.004(2) 0.015(3) 0.000(3)
C8 0.024(3) 0.024(3) 0.021(3) -0.011(2) 0.006(2) -0.001(2)
C9 0.025(3) 0.020(3) 0.023(3) -0.001(2) 0.006(2) -0.002(2)
C10 0.027(4) 0.028(3) 0.029(3) 0.002(3) 0.006(3) 0.003(3)
C11 0.038(4) 0.024(3) 0.044(4) -0.001(3) 0.005(3) -0.002(3)
C12 0.035(4) 0.045(4) 0.029(4) 0.016(3) 0.011(3) -0.003(3)
C13 0.029(4) 0.031(3) 0.028(3) 0.006(3) 0.010(3) -0.009(3)
C14 0.040(4) 0.026(3) 0.021(3) 0.005(2) 0.011(3) 0.004(3)
C15 0.032(4) 0.030(3) 0.016(3) 0.004(2) -0.001(3) 0.008(3)
C16 0.021(3) 0.039(4) 0.022(3) 0.002(3) 0.002(3) -0.003(3)

loop_
_atom_type_symbol
_atom_type_description
_atom_type_scat_dispersion_real
_atom_type_scat_dispersion_imag
_atom_type_scat_source
C C 0.0033 0.0016 'International Tables Vol C Tables 4.2.6.8 and 6.1.1.4'
H H 0.0000 0.0000 'International Tables Vol C Tables 4.2.6.8 and 6.1.1.4'
N N 0.0061 0.0033 'International Tables Vol C Tables 4.2.6.8 and 6.1.1.4'
O O 0.0106 0.0060 'International Tables Vol C Tables 4.2.6.8 and 6.1.1.4'
Mg Mg 0.0486 0.0363 'International Tables Vol C Tables 4.2.6.8 and 6.1.1.4'
Si Si 0.0817 0.0704 'International Tables Vol C Tables 4.2.6.8 and 6.1.1.4'
I I -0.4742 1.8119 'International Tables Vol C Tables 4.2.6.8 and 6.1.1.4'

loop_
_exptl_crystal_face_index_h
_exptl_crystal_face_index_k
_exptl_crystal_face_index_l
_exptl_crystal_face_perp_dist
_exptl_oxdiff_crystal_face_indexfrac_h
_exptl_oxdiff_crystal_face_indexfrac_k
_exptl_oxdiff_crystal_face_indexfrac_l
_exptl_oxdiff_crystal_face_x
_exptl_oxdiff_crystal_face_y
_exptl_oxdiff_crystal_face_z
8 -13 -16 0.1036 8.0052 -12.9956 -16.0903 0.5504 -0.8154 -0.2016
13 11 -1 0.0849 13.0010 10.9980 -0.9757 -0.1461 0.1703 0.9605
-8 13 16 0.1161 -8.0052 12.9956 16.0903 -0.5504 0.8154 0.2016
-17 -8 7 0.2041 -17.0028 -7.9997 7.0026 -0.0320 0.0697 -0.9999
16 8 0 0.0950 16.0027 7.9956 0.0028 -0.1250 -0.0848 0.9608
-2 3 -41 0.1700 -2.0025 3.0282 -40.9982 0.8780 0.4881 0.0344
10 -10 21 0.0660 10.0060 -10.0198 20.9360 -0.3270 -0.9670 0.0035
16 9 -10 0.1107 16.0021 9.0023 -9.9966 0.0850 0.0329 0.9995
4 7 35 0.0617 4.0004 6.9772 35.0408 -0.8927 0.0061 0.4448
-7 2 42 0.0840 -7.0014 1.9758 42.0444 -0.9716 0.0440 -0.1948
-1 -6 39 0.0544 -0.9977 -6.0263 38.9893 -0.7873 -0.5365 -0.2748
8 -1 36 0.0418 8.0036 -1.0268 35.9920 -0.7976 -0.5386 0.2852
16 -9 -6 0.0621 16.0068 -9.0043 -6.0846 0.2630 -0.9239 0.2802

loop_
_geom_angle_atom_site_label_1
_geom_angle_atom_site_label_2
_geom_angle_atom_site_label_3
_geom_angle
_geom_angle_site_symmetry_3
Mg1 I1 Mg1 91.99(7) 2_656
Mg1 I2 Mg1 92.38(7) 2_656
N1 Si1 Mg1 33.85(16) .
N1 Si1 C1 115.0(2) .
N1 Si1 C2 108.8(3) .
N1 Si1 C3 114.5(2) .
C1 Si1 Mg1 143.80(19) .
C1 Si1 C2 104.8(3) .
C1 Si1 C3 106.6(3) .
C2 Si1 Mg1 81.3(2) .
C2 Si1 C3 106.5(3) .
C3 Si1 Mg1 105.58(18) .
N1 Si2 Mg1 36.50(16) .
N1 Si2 C7 115.0(2) .
N1 Si2 C8 109.0(2) .
N1 Si2 C9 115.0(2) .
C7 Si2 Mg1 131.0(2) .
C7 Si2 C8 104.3(3) .
C7 Si2 C9 107.4(3) .
C8 Si2 Mg1 72.97(18) .
C8 Si2 C9 105.3(3) .
C9 Si2 Mg1 120.67(19) .
I1 Mg1 Si1 140.15(7) .
I1 Mg1 Si2 106.06(6) .
I2 Mg1 I1 87.81(5) .
I2 Mg1 Si1 100.17(6) .
I2 Mg1 Si2 159.36(8) .
Si2 Mg1 Si1 59.38(5) .
O1 Mg1 I1 104.78(13) .
O1 Mg1 I2 93.12(13) .
O1 Mg1 Si1 113.57(13) .
O1 Mg1 Si2 97.84(14) .
N1 Mg1 I1 124.60(14) .
N1 Mg1 I2 128.44(14) .
N1 Mg1 Si1 28.89(12) .
N1 Mg1 Si2 30.92(12) .
N1 Mg1 O1 111.85(19) .
C13 O1 Mg1 123.1(3) .
C16 O1 Mg1 127.7(3) .
C16 O1 C13 109.3(4) .
Si1 N1 Mg1 117.3(2) .
Si2 N1 Si1 128.6(3) .
Si2 N1 Mg1 112.6(2) .
Si1 C1 H1A 109.5 .
Si1 C1 H1B 109.5 .
Si1 C1 H1C 109.5 .
H1A C1 H1B 109.5 .
H1A C1 H1C 109.5 .
H1B C1 H1C 109.5 .
Si1 C2 H2A 109.5 .
Si1 C2 H2B 109.5 .
Si1 C2 H2C 109.5 .
H2A C2 H2B 109.5 .
H2A C2 H2C 109.5 .
H2B C2 H2C 109.5 .
C4 C3 Si1 109.5(4) .
C5 C3 Si1 111.7(4) .
C5 C3 C4 107.9(5) .
C6 C3 Si1 111.5(4) .
C6 C3 C4 108.8(5) .
C6 C3 C5 107.3(5) .
C3 C4 H4A 109.5 .
C3 C4 H4B 109.5 .
C3 C4 H4C 109.5 .
H4A C4 H4B 109.5 .
H4A C4 H4C 109.5 .
H4B C4 H4C 109.5 .
C3 C5 H5A 109.5 .
C3 C5 H5B 109.5 .
C3 C5 H5C 109.5 .
H5A C5 H5B 109.5 .
H5A C5 H5C 109.5 .
H5B C5 H5C 109.5 .
C3 C6 H6A 109.5 .
C3 C6 H6B 109.5 .
C3 C6 H6C 109.5 .
H6A C6 H6B 109.5 .
H6A C6 H6C 109.5 .
H6B C6 H6C 109.5 .
Si2 C7 H7A 109.5 .
Si2 C7 H7B 109.5 .
Si2 C7 H7C 109.5 .
H7A C7 H7B 109.5 .
H7A C7 H7C 109.5 .
H7B C7 H7C 109.5 .
Si2 C8 H8A 109.5 .
Si2 C8 H8B 109.5 .
Si2 C8 H8C 109.5 .
H8A C8 H8B 109.5 .
H8A C8 H8C 109.5 .
H8B C8 H8C 109.5 .
C10 C9 Si2 110.9(4) .
C10 C9 C11 106.8(5) .
C11 C9 Si2 111.0(4) .
C12 C9 Si2 109.2(4) .
C12 C9 C10 109.5(5) .
C12 C9 C11 109.4(5) .
C9 C10 H10A 109.5 .
C9 C10 H10B 109.5 .
C9 C10 H10C 109.5 .
H10A C10 H10B 109.5 .
H10A C10 H10C 109.5 .
H10B C10 H10C 109.5 .
C9 C11 H11A 109.5 .
C9 C11 H11B 109.5 .
C9 C11 H11C 109.5 .
H11A C11 H11B 109.5 .
H11A C11 H11C 109.5 .
H11B C11 H11C 109.5 .
C9 C12 H12A 109.5 .
C9 C12 H12B 109.5 .
C9 C12 H12C 109.5 .
H12A C12 H12B 109.5 .
H12A C12 H12C 109.5 .
H12B C12 H12C 109.5 .
O1 C13 H13A 110.9 .
O1 C13 H13B 110.9 .
O1 C13 C14 104.2(5) .
H13A C13 H13B 108.9 .
C14 C13 H13A 110.9 .
C14 C13 H13B 110.9 .
C13 C14 H14A 111.4 .
C13 C14 H14B 111.4 .
C13 C14 C15 102.0(5) .
H14A C14 H14B 109.2 .
C15 C14 H14A 111.4 .
C15 C14 H14B 111.4 .
C14 C15 H15A 111.3 .
C14 C15 H15B 111.3 .
H15A C15 H15B 109.2 .
C16 C15 C14 102.2(5) .
C16 C15 H15A 111.3 .
C16 C15 H15B 111.3 .
O1 C16 C15 105.3(5) .
O1 C16 H16A 110.7 .
O1 C16 H16B 110.7 .
C15 C16 H16A 110.7 .
C15 C16 H16B 110.7 .
H16A C16 H16B 108.8 .

loop_
_geom_bond_atom_site_label_1
_geom_bond_atom_site_label_2
_geom_bond_distance
_geom_bond_site_symmetry_2
I1 Mg1 2.8280(18) .
I1 Mg1 2.8281(18) 2_656
I2 Mg1 2.8187(19) .
I2 Mg1 2.8188(19) 2_656
Si1 Mg1 3.167(2) .
Si1 N1 1.721(4) .
Si1 C1 1.867(6) .
Si1 C2 1.881(6) .
Si1 C3 1.921(5) .
Si2 Mg1 3.081(2) .
Si2 N1 1.714(4) .
Si2 C7 1.880(6) .
Si2 C8 1.889(6) .
Si2 C9 1.910(6) .
Mg1 O1 2.010(4) .
Mg1 N1 1.985(5) .
O1 C13 1.464(7) .
O1 C16 1.451(7) .
C1 H1A 0.9800 .
C1 H1B 0.9800 .
C1 H1C 0.9800 .
C2 H2A 0.9800 .
C2 H2B 0.9800 .
C2 H2C 0.9800 .
C3 C4 1.537(7) .
C3 C5 1.528(8) .
C3 C6 1.522(8) .
C4 H4A 0.9800 .
C4 H4B 0.9800 .
C4 H4C 0.9800 .
C5 H5A 0.9800 .
C5 H5B 0.9800 .
C5 H5C 0.9800 .
C6 H6A 0.9800 .
C6 H6B 0.9800 .
C6 H6C 0.9800 .
C7 H7A 0.9800 .
C7 H7B 0.9800 .
C7 H7C 0.9800 .
C8 H8A 0.9800 .
C8 H8B 0.9800 .
C8 H8C 0.9800 .
C9 C10 1.532(8) .
C9 C11 1.538(8) .
C9 C12 1.527(8) .
C10 H10A 0.9800 .
C10 H10B 0.9800 .
C10 H10C 0.9800 .
C11 H11A 0.9800 .
C11 H11B 0.9800 .
C11 H11C 0.9800 .
C12 H12A 0.9800 .
C12 H12B 0.9800 .
C12 H12C 0.9800 .
C13 H13A 0.9900 .
C13 H13B 0.9900 .
C13 C14 1.510(8) .
C14 H14A 0.9900 .
C14 H14B 0.9900 .
C14 C15 1.513(9) .
C15 H15A 0.9900 .
C15 H15B 0.9900 .
C15 C16 1.498(8) .
C16 H16A 0.9900 .
C16 H16B 0.9900 .

loop_
_geom_torsion_atom_site_label_1
_geom_torsion_atom_site_label_2
_geom_torsion_atom_site_label_3
_geom_torsion_atom_site_label_4
_geom_torsion
Mg1 Si1 N1 Si2 164.5(5)
Mg1 Si2 N1 Si1 -165.1(5)
Mg1 O1 C13 C14 166.6(4)
Mg1 O1 C16 C15 167.3(4)
O1 C13 C14 C15 34.2(6)
C1 Si1 N1 Si2 9.9(5)
C1 Si1 N1 Mg1 -154.7(3)
C2 Si1 N1 Si2 127.0(4)
C2 Si1 N1 Mg1 -37.6(3)
C3 Si1 N1 Si2 -114.1(3)
C3 Si1 N1 Mg1 81.4(3)
C7 Si2 N1 Si1 -39.1(4)
C7 Si2 N1 Mg1 126.0(3)
C8 Si2 N1 Si1 -155.7(3)
C8 Si2 N1 Mg1 9.4(3)
C9 Si2 N1 Si1 86.4(4)
C9 Si2 N1 Mg1 -108.5(3)
C13 O1 C16 C15 -11.8(6)
C13 C14 C15 C16 -41.1(5)
C14 C15 C16 O1 32.9(6)
C16 O1 C13 C14 -14.3(6)

loop_
_diffrn_oxdiff_twin_id
_diffrn_oxdiff_twin_ratio
_diffrn_oxdiff_twin_reflns_isolated
_diffrn_oxdiff_twin_reflns_overlapped
1 0.9360 9116 2432
2 0.0640 9265 2432
